data_4022710
loop_
_publ_author_name
'Fran\,cois Couty'
'Olivier David'
'B\'en\'edicte Larmanjat'
'J\'er\^ome Marrot'

_publ_contact_author
;
      Dr O. David 
      Institut Lavoisier de Versailles, UMR 8180
      Universit\'e de Versailles 
      45 Avenue des Etats Unis
      78035 Versailles cedex
      France
;
_publ_contact_author_email odavid@chimie.uvsq.fr
_publ_contact_author_fax '(33) 01 39 25 44 52'
_publ_contact_author_phone '(33) 01 39 25 44 55'
_publ_section_title
;
 Strained Azetidinium Ylides: New Reagents for Cyclopropanation
;
_journal_name_full 'Journal of Organic Chemistry'
_journal_page_first 1058
_journal_page_last 1061
_journal_paper_doi 10.1021/jo062221e
_journal_volume 72
_journal_year 2007
_chemical_formula_sum 'C17 H22 N2 O2'
_chemical_formula_weight 286.37
_chemical_name_systematic
; 
 ? 
;
_space_group_IT_number 19
_symmetry_cell_setting orthorhombic
_symmetry_space_group_name_Hall 'P 2ac 2ab'
_symmetry_space_group_name_H-M 'P 21 21 21'
_atom_sites_solution_hydrogens geom
_atom_sites_solution_primary direct
_atom_sites_solution_secondary difmap
_audit_creation_method SHELXL-97
_cell_angle_alpha 90.00
_cell_angle_beta 90.00
_cell_angle_gamma 90.00
_cell_formula_units_Z 4
_cell_length_a 8.0516(3)
_cell_length_b 8.2455(3)
_cell_length_c 25.6436(8)
_cell_measurement_reflns_used 5992
_cell_measurement_temperature 293(2)
_cell_measurement_theta_max 23.42
_cell_measurement_theta_min 2.99
_cell_volume 1702.47(10)
_computing_cell_refinement 'Bruker APEX2'
_computing_data_collection 'Bruker APEX2'
_computing_data_reduction 'Bruker SAINT'
_computing_molecular_graphics 'Bruker SHELXTL'
_computing_publication_material 'Bruker SHELXTL'
_computing_structure_refinement 'SHELXL-97 (Sheldrick, 1997)'
_computing_structure_solution 'SHELXS-97 (Sheldrick, 1990)'
_diffrn_ambient_temperature 293(2)
_diffrn_detector_area_resol_mean 512x512
_diffrn_measured_fraction_theta_full 0.976
_diffrn_measured_fraction_theta_max 0.976
_diffrn_measurement_device_type 'CCD area detector'
_diffrn_measurement_method 'phi and omega scans'
_diffrn_radiation_monochromator graphite
_diffrn_radiation_source 'fine-focus sealed tube'
_diffrn_radiation_type MoK\a
_diffrn_radiation_wavelength 0.71073
_diffrn_reflns_av_R_equivalents 0.0320
_diffrn_reflns_av_sigmaI/netI 0.0260
_diffrn_reflns_limit_h_max 11
_diffrn_reflns_limit_h_min -11
_diffrn_reflns_limit_k_max 11
_diffrn_reflns_limit_k_min -11
_diffrn_reflns_limit_l_max 36
_diffrn_reflns_limit_l_min -36
_diffrn_reflns_number 17604
_diffrn_reflns_theta_full 30.02
_diffrn_reflns_theta_max 30.02
_diffrn_reflns_theta_min 1.59
_exptl_absorpt_coefficient_mu 0.074
_exptl_absorpt_correction_T_max 0.9890
_exptl_absorpt_correction_T_min 0.9711
_exptl_absorpt_correction_type multi-scan
_exptl_absorpt_process_details 'SADABS (Sheldrick, V2.10)'
_exptl_crystal_colour colorless
_exptl_crystal_density_diffrn 1.117
_exptl_crystal_density_method 'not measured'
_exptl_crystal_description parallelepiped
_exptl_crystal_F_000 616
_exptl_crystal_size_max 0.40
_exptl_crystal_size_mid 0.30
_exptl_crystal_size_min 0.15
_refine_diff_density_max 0.156
_refine_diff_density_min -0.129
_refine_diff_density_rms 0.030
_refine_ls_abs_structure_details 'Flack H D (1983), Acta Cryst. A39, 876-881'
_refine_ls_abs_structure_Flack 0(10)
_refine_ls_extinction_method none
_refine_ls_goodness_of_fit_ref 1.080
_refine_ls_hydrogen_treatment constr
_refine_ls_matrix_type full
_refine_ls_number_parameters 194
_refine_ls_number_reflns 2781
_refine_ls_number_restraints 0
_refine_ls_restrained_S_all 1.080
_refine_ls_R_factor_all 0.0692
_refine_ls_R_factor_gt 0.0454
_refine_ls_shift/su_max 0.000
_refine_ls_shift/su_mean 0.000
_refine_ls_structure_factor_coef Fsqd
_refine_ls_weighting_details 'calc w=1/[\s^2^(Fo^2^)+(0.0760P)^2^+0.0661P] where P=(Fo^2^+2Fc^2^)/3'
_refine_ls_weighting_scheme calc
_refine_ls_wR_factor_gt 0.1193
_refine_ls_wR_factor_ref 0.1408
_reflns_number_gt 2018
_reflns_number_total 2781
_reflns_threshold_expression >2sigma(I)
_cod_data_source_file jo062221esi20061106_071339_1.cif
_cod_data_source_block 27
_cod_depositor_comments
;
The following automatic conversions were performed:
'_symmetry_cell_setting' value 'Orthorhombic' changed to 'orthorhombic'
according to '/home/saulius/struct/CIF-dictionaries/cif_core.dic'
dictionary named 'cif_core.dic' version 2.4.1 from 2010-06-29.

Automatic conversion script
Id: cif_fix_enum 1527 2010-12-29 10:47:43Z saulius 
;
_cod_database_code 4022710

loop_
_symmetry_equiv_pos_as_xyz
'x, y, z'
'-x+1/2, -y, z+1/2'
'-x, y+1/2, -z+1/2'
'x+1/2, -y+1/2, -z'

loop_
_atom_site_label
_atom_site_type_symbol
_atom_site_fract_x
_atom_site_fract_y
_atom_site_fract_z
_atom_site_U_iso_or_equiv
_atom_site_adp_type
_atom_site_occupancy
_atom_site_symmetry_multiplicity
_atom_site_calc_flag
_atom_site_refinement_flags
C1 C 1.1353(2) 0.7419(3) 0.11187(8) 0.0570(5) Uani 1 1 d .
H1 H 1.1369 0.7603 0.0761 0.068 Uiso 1 1 calc R
C2 C 1.2355(3) 0.6214(3) 0.13268(10) 0.0698(6) Uani 1 1 d .
H2 H 1.3035 0.5602 0.1110 0.084 Uiso 1 1 calc R
C3 C 1.2342(3) 0.5929(3) 0.18526(12) 0.0780(7) Uani 1 1 d .
H3 H 1.2998 0.5109 0.1993 0.094 Uiso 1 1 calc R
C4 C 1.1361(3) 0.6855(4) 0.21726(9) 0.0756(7) Uani 1 1 d .
H4 H 1.1365 0.6669 0.2530 0.091 Uiso 1 1 calc R
C5 C 1.0365(3) 0.8062(3) 0.19672(7) 0.0596(5) Uani 1 1 d .
H5 H 0.9710 0.8687 0.2188 0.071 Uiso 1 1 calc R
C6 C 1.0332(2) 0.8351(2) 0.14321(6) 0.0472(4) Uani 1 1 d .
C7 C 0.9208(2) 0.9654(2) 0.12080(6) 0.0477(4) Uani 1 1 d .
H7 H 0.8686 1.0211 0.1503 0.057 Uiso 1 1 calc R
C8 C 0.7810(2) 0.8927(2) 0.08778(6) 0.0482(4) Uani 1 1 d .
C9 C 0.6058(3) 0.9532(3) 0.09066(8) 0.0630(5) Uani 1 1 d .
H9A H 0.5821 1.0399 0.1151 0.076 Uiso 1 1 calc R
H9B H 0.5431 0.9584 0.0584 0.076 Uiso 1 1 calc R
C10 C 0.6420(2) 0.7895(3) 0.11254(7) 0.0515(5) Uani 1 1 d .
H10 H 0.6029 0.6964 0.0922 0.062 Uiso 1 1 calc R
C11 C 0.6428(2) 0.7700(3) 0.17011(8) 0.0566(5) Uani 1 1 d .
O12 O 0.6514(2) 0.6133(2) 0.18258(7) 0.0753(5) Uani 1 1 d .
C13 C 0.6557(4) 0.5783(5) 0.23771(11) 0.1150(12) Uani 1 1 d .
H13A H 0.5532 0.6120 0.2535 0.173 Uiso 1 1 calc R
H13B H 0.7463 0.6357 0.2535 0.173 Uiso 1 1 calc R
H13C H 0.6704 0.4639 0.2428 0.173 Uiso 1 1 calc R
O14 O 0.6377(2) 0.8775(2) 0.20105(6) 0.0775(5) Uani 1 1 d .
C15 C 0.8327(3) 0.8335(3) 0.03706(7) 0.0671(6) Uani 1 1 d .
N16 N 0.8763(3) 0.7901(4) -0.00257(8) 0.1071(11) Uani 1 1 d .
C17 C 1.0188(3) 1.0944(3) 0.08967(8) 0.0609(5) Uani 1 1 d .
H17 H 1.0732 1.0370 0.0609 0.073 Uiso 1 1 calc R
N18 N 0.9035(3) 1.2100(3) 0.06587(8) 0.0794(6) Uani 1 1 d .
C19 C 0.9752(5) 1.2906(5) 0.02054(13) 0.1255(14) Uani 1 1 d .
H19A H 1.0076 1.2108 -0.0047 0.188 Uiso 1 1 calc R
H19B H 1.0708 1.3520 0.0311 0.188 Uiso 1 1 calc R
H19C H 0.8944 1.3622 0.0054 0.188 Uiso 1 1 calc R
C20 C 0.8321(5) 1.3284(3) 0.10140(15) 0.1082(11) Uani 1 1 d .
H20A H 0.9160 1.4050 0.1115 0.162 Uiso 1 1 calc R
H20B H 0.7905 1.2740 0.1318 0.162 Uiso 1 1 calc R
H20C H 0.7428 1.3844 0.0843 0.162 Uiso 1 1 calc R
C21 C 1.1564(4) 1.1695(3) 0.12220(12) 0.0853(8) Uani 1 1 d .
H21A H 1.1094 1.2186 0.1528 0.128 Uiso 1 1 calc R
H21B H 1.2129 1.2505 0.1020 0.128 Uiso 1 1 calc R
H21C H 1.2338 1.0868 0.1324 0.128 Uiso 1 1 calc R

loop_
_atom_site_aniso_label
_atom_site_aniso_U_11
_atom_site_aniso_U_22
_atom_site_aniso_U_33
_atom_site_aniso_U_23
_atom_site_aniso_U_13
_atom_site_aniso_U_12
C1 0.0553(11) 0.0599(11) 0.0556(10) 0.0015(9) 0.0009(9) -0.0023(11)
C2 0.0546(12) 0.0614(13) 0.0934(16) 0.0005(12) -0.0032(11) -0.0001(11)
C3 0.0593(13) 0.0717(15) 0.1030(18) 0.0246(14) -0.0226(13) -0.0084(13)
C4 0.0729(15) 0.0928(17) 0.0610(11) 0.0253(13) -0.0186(11) -0.0138(15)
C5 0.0610(11) 0.0720(13) 0.0458(9) 0.0041(9) -0.0047(8) -0.0117(12)
C6 0.0481(9) 0.0502(10) 0.0433(8) 0.0040(8) -0.0032(7) -0.0112(9)
C7 0.0545(10) 0.0499(9) 0.0387(7) -0.0007(8) 0.0035(7) -0.0032(9)
C8 0.0518(9) 0.0555(10) 0.0372(7) 0.0041(8) 0.0007(7) -0.0030(9)
C9 0.0568(11) 0.0739(13) 0.0582(10) 0.0103(10) -0.0050(9) 0.0104(11)
C10 0.0493(9) 0.0596(11) 0.0456(8) -0.0010(8) -0.0025(7) -0.0046(10)
C11 0.0437(9) 0.0731(13) 0.0529(9) 0.0064(10) 0.0057(8) -0.0044(10)
O12 0.0656(10) 0.0808(11) 0.0797(10) 0.0294(9) -0.0056(8) -0.0099(9)
C13 0.094(2) 0.159(3) 0.0913(18) 0.072(2) -0.0159(16) -0.029(2)
O14 0.0827(11) 0.0978(12) 0.0520(8) -0.0112(8) 0.0159(8) -0.0050(11)
C15 0.0602(11) 0.1004(17) 0.0406(8) -0.0057(10) -0.0053(8) -0.0050(13)
N16 0.0884(14) 0.186(3) 0.0473(8) -0.0304(14) -0.0013(10) 0.0029(19)
C17 0.0655(12) 0.0553(12) 0.0618(10) 0.0088(10) 0.0048(10) -0.0077(10)
N18 0.0880(14) 0.0638(12) 0.0864(12) 0.0278(10) -0.0010(11) -0.0072(12)
C19 0.130(3) 0.129(3) 0.118(2) 0.076(2) 0.002(2) -0.016(3)
C20 0.111(2) 0.0632(15) 0.151(3) 0.0083(18) 0.008(2) 0.0100(19)
C21 0.0804(17) 0.0730(15) 0.1026(18) 0.0086(14) -0.0098(15) -0.0253(15)

loop_
_atom_type_symbol
_atom_type_description
_atom_type_scat_dispersion_real
_atom_type_scat_dispersion_imag
_atom_type_scat_source
C C 0.0033 0.0000 'International Tables Vol C Tables 4.2.6.8 and 6.1.1.4'
H H 0.0000 0.0000 'International Tables Vol C Tables 4.2.6.8 and 6.1.1.4'
N N 0.0061 0.0000 'International Tables Vol C Tables 4.2.6.8 and 6.1.1.4'
O O 0.0106 0.0000 'International Tables Vol C Tables 4.2.6.8 and 6.1.1.4'

loop_
_geom_angle_atom_site_label_1
_geom_angle_atom_site_label_2
_geom_angle_atom_site_label_3
_geom_angle
C6 C1 C2 121.37(19)
C6 C1 H1 119.3
C2 C1 H1 119.3
C3 C2 C1 119.9(2)
C3 C2 H2 120.1
C1 C2 H2 120.1
C2 C3 C4 119.9(2)
C2 C3 H3 120.1
C4 C3 H3 120.1
C3 C4 C5 120.5(2)
C3 C4 H4 119.8
C5 C4 H4 119.8
C4 C5 C6 120.6(2)
C4 C5 H5 119.7
C6 C5 H5 119.7
C1 C6 C5 117.77(19)
C1 C6 C7 121.87(15)
C5 C6 C7 120.36(18)
C6 C7 C8 111.74(15)
C6 C7 C17 112.22(16)
C8 C7 C17 111.06(14)
C6 C7 H7 107.2
C8 C7 H7 107.2
C17 C7 H7 107.2
C15 C8 C9 115.26(17)
C15 C8 C7 114.61(16)
C9 C8 C7 122.31(16)
C15 C8 C10 113.09(17)
C9 C8 C10 58.69(14)
C7 C8 C10 121.46(14)
C10 C9 C8 62.15(13)
C10 C9 H9A 117.5
C8 C9 H9A 117.5
C10 C9 H9B 117.5
C8 C9 H9B 117.5
H9A C9 H9B 114.6
C11 C10 C9 118.25(19)
C11 C10 C8 117.76(15)
C9 C10 C8 59.17(13)
C11 C10 H10 116.5
C9 C10 H10 116.5
C8 C10 H10 116.5
O14 C11 O12 124.3(2)
O14 C11 C10 125.6(2)
O12 C11 C10 110.1(2)
C11 O12 C13 115.5(3)
O12 C13 H13A 109.5
O12 C13 H13B 109.5
H13A C13 H13B 109.5
O12 C13 H13C 109.5
H13A C13 H13C 109.5
H13B C13 H13C 109.5
N16 C15 C8 178.3(3)
N18 C17 C21 115.23(19)
N18 C17 C7 109.83(18)
C21 C17 C7 111.67(18)
N18 C17 H17 106.5
C21 C17 H17 106.5
C7 C17 H17 106.5
C20 N18 C19 110.5(2)
C20 N18 C17 115.2(2)
C19 N18 C17 112.2(2)
N18 C19 H19A 109.5
N18 C19 H19B 109.5
H19A C19 H19B 109.5
N18 C19 H19C 109.5
H19A C19 H19C 109.5
H19B C19 H19C 109.5
N18 C20 H20A 109.5
N18 C20 H20B 109.5
H20A C20 H20B 109.5
N18 C20 H20C 109.5
H20A C20 H20C 109.5
H20B C20 H20C 109.5
C17 C21 H21A 109.5
C17 C21 H21B 109.5
H21A C21 H21B 109.5
C17 C21 H21C 109.5
H21A C21 H21C 109.5
H21B C21 H21C 109.5

loop_
_geom_bond_atom_site_label_1
_geom_bond_atom_site_label_2
_geom_bond_distance
C1 C6 1.383(3)
C1 C2 1.386(3)
C1 H1 0.9300
C2 C3 1.369(4)
C2 H2 0.9300
C3 C4 1.371(4)
C3 H3 0.9300
C4 C5 1.383(3)
C4 H4 0.9300
C5 C6 1.393(2)
C5 H5 0.9300
C6 C7 1.518(3)
C7 C8 1.531(3)
C7 C17 1.546(3)
C7 H7 0.9800
C8 C15 1.450(3)
C8 C9 1.498(3)
C8 C10 1.543(3)
C9 C10 1.491(3)
C9 H9A 0.9700
C9 H9B 0.9700
C10 C11 1.485(3)
C10 H10 0.9800
C11 O14 1.190(3)
C11 O12 1.332(3)
O12 C13 1.444(3)
C13 H13A 0.9600
C13 H13B 0.9600
C13 H13C 0.9600
C15 N16 1.133(3)
C17 N18 1.464(3)
C17 C21 1.518(3)
C17 H17 0.9800
N18 C20 1.453(4)
N18 C19 1.458(3)
C19 H19A 0.9600
C19 H19B 0.9600
C19 H19C 0.9600
C20 H20A 0.9600
C20 H20B 0.9600
C20 H20C 0.9600
C21 H21A 0.9600
C21 H21B 0.9600
C21 H21C 0.9600

loop_
_cod_related_entry_id
_cod_related_entry_database
_cod_related_entry_code
1 ChemSpider 17264281
